data_7002259
loop_
_publ_author_name
'Thibault, Marie-H\'el\`ene'
'Lucier, Bryan E.G.'
'Schurko, Robert W.'
'Fontaine, Fr\'ed\'eric-Georges'

_publ_section_title
;
 Synthesis and solid-state characterization of platinum complexes with
 hexadentate amino- and iminophosphine ligands
;
_journal_issue 37
_journal_name_full 'Dalton Transactions'
_journal_page_first 7701
_journal_page_last 7716
_journal_paper_doi 10.1039/b907737e
_journal_year 2009
_chemical_formula_sum 'C63 H60 N3 P3'
_chemical_formula_weight 952.05
_chemical_name_systematic
;
?
;
_space_group_IT_number 2
_symmetry_cell_setting triclinic
_symmetry_space_group_name_Hall '-P 1'
_symmetry_space_group_name_H-M 'P -1'
_atom_sites_solution_hydrogens geom
_atom_sites_solution_primary direct
_atom_sites_solution_secondary difmap
_audit_creation_method SHELXL-97
_cell_angle_alpha 94.163(1)
_cell_angle_beta 106.963(1)
_cell_angle_gamma 109.808(1)
_cell_formula_units_Z 2
_cell_length_a 13.895(1)
_cell_length_b 14.198(1)
_cell_length_c 14.874(1)
_cell_measurement_reflns_used 6668
_cell_measurement_temperature 273(2)
_cell_measurement_theta_max 28.06
_cell_measurement_theta_min 2.32
_cell_volume 2592.3(3)
_computing_cell_refinement 'APEX 2 (Bruker, 2005b)'
_computing_data_collection 'APEX 2 (Bruker, 2005b)'
_computing_data_reduction 'SAINT (Bruker, 2003)'
_computing_molecular_graphics 'SHELXTL (Bruker, 2001)'
_computing_publication_material 'SHELXTL (Bruker, 2001)'
_computing_structure_refinement 'SHELXL-97 (Sheldrick, 1997)'
_computing_structure_solution 'SHELXS-97 (Sheldrick, 1990)'
_diffrn_ambient_temperature 273(2)
_diffrn_measured_fraction_theta_full 0.956
_diffrn_measured_fraction_theta_max 0.956
_diffrn_measurement_device_type 'Bruker Smart APEX II CCD'
_diffrn_measurement_method \w
_diffrn_radiation_monochromator graphite
_diffrn_radiation_source 'fine-focus sealed tube'
_diffrn_radiation_type MoK\a
_diffrn_radiation_wavelength 0.71073
_diffrn_reflns_av_R_equivalents 0.0231
_diffrn_reflns_av_sigmaI/netI 0.0267
_diffrn_reflns_limit_h_max 18
_diffrn_reflns_limit_h_min -18
_diffrn_reflns_limit_k_max 18
_diffrn_reflns_limit_k_min -18
_diffrn_reflns_limit_l_max 19
_diffrn_reflns_limit_l_min -19
_diffrn_reflns_number 31797
_diffrn_reflns_theta_full 28.22
_diffrn_reflns_theta_max 28.22
_diffrn_reflns_theta_min 1.46
_exptl_absorpt_coefficient_mu 0.158
_exptl_absorpt_correction_T_max 0.9771
_exptl_absorpt_correction_T_min 0.9365
_exptl_absorpt_correction_type integration
_exptl_absorpt_process_details 'XPREP (Bruker, 2005a)'
_exptl_crystal_colour colorless
_exptl_crystal_density_diffrn 1.220
_exptl_crystal_density_method 'not measured'
_exptl_crystal_description plate
_exptl_crystal_F_000 1008
_exptl_crystal_size_max 0.42
_exptl_crystal_size_mid 0.35
_exptl_crystal_size_min 0.15
_refine_diff_density_max 0.540
_refine_diff_density_min -0.224
_refine_diff_density_rms 0.050
_refine_ls_extinction_method none
_refine_ls_goodness_of_fit_ref 1.022
_refine_ls_hydrogen_treatment mixed
_refine_ls_matrix_type full
_refine_ls_number_parameters 634
_refine_ls_number_reflns 12227
_refine_ls_number_restraints 0
_refine_ls_restrained_S_all 1.022
_refine_ls_R_factor_all 0.0584
_refine_ls_R_factor_gt 0.0445
_refine_ls_shift/su_max 0.001
_refine_ls_shift/su_mean 0.000
_refine_ls_structure_factor_coef Fsqd
_refine_ls_weighting_details 'calc w=1/[\s^2^(Fo^2^)+(0.0750P)^2^+0.5544P] where P=(Fo^2^+2Fc^2^)/3'
_refine_ls_weighting_scheme calc
_refine_ls_wR_factor_gt 0.1193
_refine_ls_wR_factor_ref 0.1308
_reflns_number_gt 9657
_reflns_number_total 12227
_reflns_threshold_expression >2sigma(I)
_cod_data_source_file b907737e.txt
_cod_data_source_block mht004
_cod_depositor_comments
;
The following automatic conversions were performed:
'_symmetry_cell_setting' value 'Triclinic' changed to 'triclinic'
according to '/home/saulius/struct/CIF-dictionaries/cif_core.dic'
dictionary named 'cif_core.dic' version 2.4.1 from 2010-06-29.

Automatic conversion script
Id: cif_fix_enum 1527 2010-12-29 10:47:43Z saulius 
;
_cod_original_cell_volume 2592.1(3)
_cod_original_sg_symbol_H-M P-1
_cod_database_code 7002259

loop_
_symmetry_equiv_pos_as_xyz
'x, y, z'
'-x, -y, -z'

loop_
_atom_site_label
_atom_site_type_symbol
_atom_site_fract_x
_atom_site_fract_y
_atom_site_fract_z
_atom_site_U_iso_or_equiv
_atom_site_adp_type
_atom_site_occupancy
_atom_site_symmetry_multiplicity
_atom_site_calc_flag
_atom_site_refinement_flags
_atom_site_disorder_assembly
_atom_site_disorder_group
P1 P -0.21977(3) 0.55285(3) 0.26139(3) 0.03590(10) Uani 1 1 d . . .
P2 P 0.72448(3) 0.95346(3) 0.58263(3) 0.03568(10) Uani 1 1 d . . .
P3 P 0.34293(3) 1.05450(3) 0.10390(3) 0.03798(11) Uani 1 1 d . . .
N1 N 0.02083(11) 0.52508(10) 0.30297(10) 0.0383(3) Uani 1 1 d . . .
N3 N 0.25320(12) 0.78469(11) 0.17761(10) 0.0399(3) Uani 1 1 d . . .
N2 N 0.40943(11) 0.67996(10) 0.47793(11) 0.0433(3) Uani 1 1 d . . .
C6 C 0.21482(12) 0.60880(11) 0.39561(11) 0.0347(3) Uani 1 1 d . . .
H6A H 0.2025 0.5914 0.4542 0.042 Uiso 1 1 calc R . .
H6B H 0.2251 0.5525 0.3641 0.042 Uiso 1 1 calc R . .
C11 C -0.13321(12) 0.41644(11) 0.34753(10) 0.0335(3) Uani 1 1 d . . .
C12 C -0.22825(12) 0.42722(11) 0.29159(10) 0.0337(3) Uani 1 1 d . . .
C3 C 0.23594(12) 0.75471(12) 0.26630(11) 0.0353(3) Uani 1 1 d . . .
H3 H 0.2254 0.8093 0.3016 0.042 Uiso 1 1 calc R . .
C5 C 0.31763(12) 0.70397(11) 0.42055(11) 0.0346(3) Uani 1 1 d . . .
H5 H 0.3107 0.7590 0.4587 0.042 Uiso 1 1 calc R . .
C2 C 0.13464(12) 0.65704(12) 0.24103(11) 0.0377(3) Uani 1 1 d . . .
H2A H 0.0720 0.6690 0.2022 0.045 Uiso 1 1 calc R . .
H2B H 0.1434 0.6037 0.2036 0.045 Uiso 1 1 calc R . .
C1 C 0.11491(12) 0.62222(11) 0.33065(11) 0.0337(3) Uani 1 1 d . . .
H1 H 0.0995 0.6737 0.3653 0.040 Uiso 1 1 calc R . .
C4 C 0.33424(12) 0.73694(12) 0.32892(12) 0.0375(3) Uani 1 1 d . . .
H4A H 0.3982 0.7993 0.3454 0.045 Uiso 1 1 calc R . .
H4B H 0.3465 0.6847 0.2934 0.045 Uiso 1 1 calc R . .
C7 C -0.02413(12) 0.50340(13) 0.37984(11) 0.0390(4) Uani 1 1 d . . .
H7A H -0.0314 0.5642 0.4061 0.047 Uiso 1 1 calc R . .
H7B H 0.0264 0.4871 0.4306 0.047 Uiso 1 1 calc R . .
C14 C -0.33258(14) 0.25334(12) 0.29720(13) 0.0443(4) Uani 1 1 d . . .
H14 H -0.3992 0.1992 0.2803 0.053 Uiso 1 1 calc R . .
C16 C -0.14067(13) 0.32365(12) 0.37631(11) 0.0384(3) Uani 1 1 d . . .
H16 H -0.0778 0.3159 0.4125 0.046 Uiso 1 1 calc R . .
C8 C 0.19208(15) 0.84707(14) 0.13739(13) 0.0447(4) Uani 1 1 d . . .
H8A H 0.2261 0.9151 0.1763 0.054 Uiso 1 1 calc R . .
H8B H 0.1186 0.8174 0.1386 0.054 Uiso 1 1 calc R . .
C13 C -0.32705(13) 0.34454(12) 0.26704(13) 0.0426(4) Uani 1 1 d . . .
H13 H -0.3904 0.3508 0.2297 0.051 Uiso 1 1 calc R . .
C15 C -0.23954(14) 0.24287(12) 0.35221(12) 0.0411(4) Uani 1 1 d . . .
H15 H -0.2431 0.1820 0.3730 0.049 Uiso 1 1 calc R . .
C9 C 0.51082(13) 0.76814(12) 0.52339(14) 0.0461(4) Uani 1 1 d . . .
H9A H 0.5099 0.7985 0.5836 0.055 Uiso 1 1 calc R . .
H9B H 0.5150 0.8186 0.4825 0.055 Uiso 1 1 calc R . .
C22 C -0.44232(14) 0.48843(12) 0.14034(12) 0.0417(4) Uani 1 1 d . . .
H22 H -0.4252 0.4581 0.0928 0.050 Uiso 1 1 calc R . .
C21 C -0.36120(14) 0.54093(12) 0.22770(11) 0.0380(3) Uani 1 1 d . . .
C26 C -0.38937(17) 0.58701(16) 0.29666(13) 0.0539(5) Uani 1 1 d . . .
H26 H -0.3361 0.6236 0.3547 0.065 Uiso 1 1 calc R . .
C23 C -0.54824(15) 0.48120(14) 0.12405(13) 0.0480(4) Uani 1 1 d . . .
H23 H -0.6019 0.4460 0.0657 0.058 Uiso 1 1 calc R . .
C24 C -0.57431(17) 0.52602(17) 0.19392(15) 0.0567(5) Uani 1 1 d . . .
H24 H -0.6456 0.5205 0.1829 0.068 Uiso 1 1 calc R . .
C25 C -0.49501(19) 0.57905(19) 0.28004(15) 0.0652(6) Uani 1 1 d . . .
H25 H -0.5127 0.6095 0.3270 0.078 Uiso 1 1 calc R . .
C31 C -0.19940(12) 0.54619(11) 0.14478(11) 0.0351(3) Uani 1 1 d . . .
C34 C -0.15193(15) 0.55660(15) -0.02507(13) 0.0484(4) Uani 1 1 d . . .
H34 H -0.1352 0.5601 -0.0812 0.058 Uiso 1 1 calc R . .
C36 C -0.20812(14) 0.45951(12) 0.08898(12) 0.0413(4) Uani 1 1 d . . .
H36 H -0.2299 0.3971 0.1083 0.050 Uiso 1 1 calc R . .
C35 C -0.18474(15) 0.46422(14) 0.00434(13) 0.0468(4) Uani 1 1 d . . .
H35 H -0.1912 0.4052 -0.0326 0.056 Uiso 1 1 calc R . .
C32 C -0.16698(15) 0.63855(13) 0.11350(12) 0.0445(4) Uani 1 1 d . . .
H32 H -0.1607 0.6977 0.1500 0.053 Uiso 1 1 calc R . .
C33 C -0.14415(16) 0.64337(14) 0.02937(13) 0.0513(4) Uani 1 1 d . . .
H33 H -0.1234 0.7054 0.0093 0.062 Uiso 1 1 calc R . .
C42 C 0.71456(13) 0.81997(11) 0.56672(10) 0.0348(3) Uani 1 1 d . . .
C41 C 0.61118(13) 0.74209(12) 0.54243(11) 0.0370(3) Uani 1 1 d . . .
C43 C 0.80455(14) 0.79281(13) 0.58023(12) 0.0421(4) Uani 1 1 d . . .
H43 H 0.8731 0.8436 0.5951 0.051 Uiso 1 1 calc R . .
C46 C 0.60239(15) 0.64124(12) 0.53498(13) 0.0458(4) Uani 1 1 d . . .
H46 H 0.5343 0.5896 0.5195 0.055 Uiso 1 1 calc R . .
C44 C 0.79371(16) 0.69141(15) 0.57185(13) 0.0494(4) Uani 1 1 d . . .
H44 H 0.8546 0.6746 0.5810 0.059 Uiso 1 1 calc R . .
C45 C 0.69292(16) 0.61616(14) 0.55007(13) 0.0511(4) Uani 1 1 d . . .
H45 H 0.6854 0.5482 0.5454 0.061 Uiso 1 1 calc R . .
C51 C 0.67220(13) 0.96320(12) 0.45656(11) 0.0374(3) Uani 1 1 d . . .
C53 C 0.54435(14) 1.00693(12) 0.33526(14) 0.0479(4) Uani 1 1 d . . .
H53 H 0.4923 1.0359 0.3190 0.057 Uiso 1 1 calc R . .
C52 C 0.59591(13) 1.00790(11) 0.43038(13) 0.0412(4) Uani 1 1 d . . .
H52 H 0.5792 1.0391 0.4777 0.049 Uiso 1 1 calc R . .
C56 C 0.69799(17) 0.91964(16) 0.38463(13) 0.0544(5) Uani 1 1 d . . .
H56 H 0.7492 0.8897 0.4003 0.065 Uiso 1 1 calc R . .
C54 C 0.57012(17) 0.96336(14) 0.26521(14) 0.0558(5) Uani 1 1 d . . .
H54 H 0.5355 0.9625 0.2012 0.067 Uiso 1 1 calc R . .
C55 C 0.6474(2) 0.92075(17) 0.28960(14) 0.0630(6) Uani 1 1 d . . .
H55 H 0.6659 0.8925 0.2419 0.076 Uiso 1 1 calc R . .
C61 C 0.87048(14) 1.02703(12) 0.61809(12) 0.0409(4) Uani 1 1 d . . .
C66 C 0.93522(16) 1.02563(15) 0.70890(14) 0.0555(5) Uani 1 1 d . . .
H66 H 0.9035 0.9853 0.7470 0.067 Uiso 1 1 calc R . .
C63 C 1.02959(19) 1.14899(19) 0.60025(19) 0.0749(7) Uani 1 1 d . . .
H63 H 1.0610 1.1922 0.5639 0.090 Uiso 1 1 calc R . .
C62 C 0.91977(17) 1.09020(16) 0.56422(16) 0.0600(5) Uani 1 1 d . . .
H62 H 0.8786 1.0930 0.5034 0.072 Uiso 1 1 calc R . .
C65 C 1.04538(18) 1.08268(17) 0.74355(17) 0.0684(6) Uani 1 1 d . . .
H65 H 1.0876 1.0794 0.8037 0.082 Uiso 1 1 calc R . .
C64 C 1.09277(18) 1.14490(18) 0.68808(19) 0.0705(7) Uani 1 1 d . . .
H64 H 1.1670 1.1835 0.7106 0.085 Uiso 1 1 calc R . .
C72 C 0.24736(12) 0.94344(12) 0.01007(11) 0.0356(3) Uani 1 1 d . . .
C71 C 0.18860(13) 0.85352(12) 0.03552(12) 0.0386(4) Uani 1 1 d . . .
C73 C 0.23842(14) 0.94131(13) -0.08653(12) 0.0429(4) Uani 1 1 d . . .
H73 H 0.2752 1.0005 -0.1049 0.051 Uiso 1 1 calc R . .
C76 C 0.12650(14) 0.76646(13) -0.03500(14) 0.0466(4) Uani 1 1 d . . .
H76 H 0.0876 0.7072 -0.0181 0.056 Uiso 1 1 calc R . .
C74 C 0.17650(16) 0.85367(15) -0.15494(14) 0.0511(4) Uani 1 1 d . . .
H74 H 0.1722 0.8542 -0.2185 0.061 Uiso 1 1 calc R . .
C75 C 0.12086(15) 0.76519(15) -0.12909(15) 0.0516(4) Uani 1 1 d . . .
H75 H 0.0801 0.7055 -0.1747 0.062 Uiso 1 1 calc R . .
C81 C 0.25847(13) 1.12139(13) 0.12679(11) 0.0380(3) Uani 1 1 d . . .
C85 C 0.08899(15) 1.14064(15) 0.11416(14) 0.0507(4) Uani 1 1 d . . .
H85 H 0.0135 1.1149 0.0894 0.061 Uiso 1 1 calc R . .
C84 C 0.14412(16) 1.23344(15) 0.17563(13) 0.0477(4) Uani 1 1 d . . .
H84 H 0.1061 1.2708 0.1920 0.057 Uiso 1 1 calc R . .
C82 C 0.31255(15) 1.21518(16) 0.18989(13) 0.0502(4) Uani 1 1 d . . .
H82 H 0.3879 1.2405 0.2168 0.060 Uiso 1 1 calc R . .
C86 C 0.14608(14) 1.08497(13) 0.08887(13) 0.0434(4) Uani 1 1 d . . .
H86 H 0.1083 1.0229 0.0462 0.052 Uiso 1 1 calc R . .
C83 C 0.25587(17) 1.27086(16) 0.21287(13) 0.0524(4) Uani 1 1 d . . .
H83 H 0.2933 1.3340 0.2538 0.063 Uiso 1 1 calc R . .
C91 C 0.41440(13) 1.13872(12) 0.03711(11) 0.0360(3) Uani 1 1 d . . .
C92 C 0.37443(14) 1.20344(13) -0.01528(12) 0.0409(4) Uani 1 1 d . . .
H92 H 0.3079 1.2058 -0.0169 0.049 Uiso 1 1 calc R . .
C96 C 0.51470(13) 1.13813(13) 0.03941(13) 0.0425(4) Uani 1 1 d . . .
H96 H 0.5430 1.0964 0.0748 0.051 Uiso 1 1 calc R . .
C93 C 0.43326(15) 1.26388(13) -0.06476(13) 0.0456(4) Uani 1 1 d . . .
H93 H 0.4060 1.3064 -0.0998 0.055 Uiso 1 1 calc R . .
C95 C 0.57330(14) 1.19876(14) -0.01018(14) 0.0491(4) Uani 1 1 d . . .
H95 H 0.6402 1.1973 -0.0083 0.059 Uiso 1 1 calc R . .
C94 C 0.53259(15) 1.26118(13) -0.06221(14) 0.0492(4) Uani 1 1 d . . .
H94 H 0.5719 1.3017 -0.0958 0.059 Uiso 1 1 calc R . .
H1N H -0.0301(17) 0.5305(16) 0.2540(15) 0.056(6) Uiso 1 1 d . . .
H3N H 0.3281(18) 0.8238(16) 0.1930(14) 0.054(5) Uiso 1 1 d . . .
H2N H 0.3910(17) 0.6472(17) 0.5221(16) 0.059(6) Uiso 1 1 d . . .

loop_
_atom_site_aniso_label
_atom_site_aniso_U_11
_atom_site_aniso_U_22
_atom_site_aniso_U_33
_atom_site_aniso_U_23
_atom_site_aniso_U_13
_atom_site_aniso_U_12
P1 0.0393(2) 0.02927(19) 0.0340(2) 0.00999(15) 0.01130(17) 0.00686(16)
P2 0.0379(2) 0.0322(2) 0.0364(2) 0.00610(15) 0.01588(17) 0.00987(16)
P3 0.0366(2) 0.0474(2) 0.0393(2) 0.02256(18) 0.01645(17) 0.02111(18)
N1 0.0299(7) 0.0444(7) 0.0313(6) 0.0151(6) 0.0093(5) 0.0019(6)
N3 0.0368(7) 0.0453(8) 0.0522(8) 0.0282(6) 0.0261(6) 0.0198(6)
N2 0.0326(7) 0.0334(7) 0.0501(8) 0.0144(6) 0.0022(6) 0.0046(5)
C6 0.0316(7) 0.0322(7) 0.0363(8) 0.0146(6) 0.0096(6) 0.0071(6)
C11 0.0322(7) 0.0372(8) 0.0269(7) 0.0116(6) 0.0125(6) 0.0048(6)
C12 0.0340(8) 0.0320(7) 0.0331(7) 0.0128(6) 0.0134(6) 0.0068(6)
C3 0.0357(8) 0.0344(7) 0.0446(8) 0.0193(6) 0.0215(7) 0.0149(6)
C5 0.0302(7) 0.0299(7) 0.0400(8) 0.0099(6) 0.0095(6) 0.0082(6)
C2 0.0313(7) 0.0422(8) 0.0376(8) 0.0194(7) 0.0116(6) 0.0091(6)
C1 0.0293(7) 0.0339(7) 0.0371(8) 0.0149(6) 0.0128(6) 0.0080(6)
C4 0.0299(7) 0.0351(8) 0.0486(9) 0.0154(7) 0.0163(7) 0.0095(6)
C7 0.0324(8) 0.0450(9) 0.0303(7) 0.0144(6) 0.0096(6) 0.0025(6)
C14 0.0362(8) 0.0340(8) 0.0573(10) 0.0183(7) 0.0176(8) 0.0034(6)
C16 0.0368(8) 0.0448(9) 0.0341(8) 0.0163(7) 0.0129(6) 0.0134(7)
C8 0.0504(10) 0.0481(9) 0.0589(11) 0.0327(8) 0.0342(9) 0.0286(8)
C13 0.0315(8) 0.0367(8) 0.0532(10) 0.0171(7) 0.0111(7) 0.0062(6)
C15 0.0464(9) 0.0355(8) 0.0436(9) 0.0186(7) 0.0201(7) 0.0115(7)
C9 0.0337(8) 0.0329(8) 0.0596(11) 0.0061(7) 0.0040(8) 0.0084(7)
C22 0.0475(9) 0.0379(8) 0.0385(8) 0.0078(7) 0.0131(7) 0.0157(7)
C21 0.0452(9) 0.0353(8) 0.0353(8) 0.0124(6) 0.0140(7) 0.0160(7)
C26 0.0586(11) 0.0669(12) 0.0377(9) 0.0033(8) 0.0100(8) 0.0321(10)
C23 0.0465(10) 0.0494(10) 0.0424(9) 0.0109(8) 0.0076(8) 0.0171(8)
C24 0.0511(11) 0.0720(13) 0.0576(11) 0.0184(10) 0.0172(9) 0.0357(10)
C25 0.0680(13) 0.0933(17) 0.0479(11) 0.0066(11) 0.0183(10) 0.0495(13)
C31 0.0337(8) 0.0331(7) 0.0356(8) 0.0123(6) 0.0111(6) 0.0084(6)
C34 0.0467(10) 0.0594(11) 0.0388(9) 0.0163(8) 0.0172(8) 0.0159(8)
C36 0.0479(9) 0.0351(8) 0.0419(9) 0.0138(7) 0.0156(7) 0.0153(7)
C35 0.0529(10) 0.0493(10) 0.0423(9) 0.0101(7) 0.0166(8) 0.0234(8)
C32 0.0557(10) 0.0332(8) 0.0428(9) 0.0138(7) 0.0187(8) 0.0115(7)
C33 0.0583(11) 0.0442(9) 0.0467(10) 0.0222(8) 0.0199(9) 0.0090(8)
C42 0.0384(8) 0.0347(7) 0.0288(7) 0.0072(6) 0.0087(6) 0.0129(6)
C41 0.0367(8) 0.0341(7) 0.0333(7) 0.0063(6) 0.0041(6) 0.0117(6)
C43 0.0404(9) 0.0459(9) 0.0394(8) 0.0076(7) 0.0125(7) 0.0165(7)
C46 0.0448(9) 0.0324(8) 0.0462(9) 0.0046(7) 0.0010(7) 0.0102(7)
C44 0.0518(10) 0.0554(11) 0.0460(10) 0.0078(8) 0.0116(8) 0.0309(9)
C45 0.0593(11) 0.0397(9) 0.0480(10) 0.0044(7) 0.0036(8) 0.0241(8)
C51 0.0407(8) 0.0330(7) 0.0406(8) 0.0108(6) 0.0157(7) 0.0139(6)
C53 0.0392(9) 0.0346(8) 0.0686(12) 0.0272(8) 0.0156(8) 0.0111(7)
C52 0.0401(8) 0.0276(7) 0.0604(10) 0.0172(7) 0.0235(8) 0.0108(6)
C56 0.0721(13) 0.0684(12) 0.0410(9) 0.0164(9) 0.0206(9) 0.0462(11)
C54 0.0595(12) 0.0467(10) 0.0496(10) 0.0234(8) 0.0055(9) 0.0142(9)
C55 0.0901(16) 0.0721(14) 0.0407(10) 0.0161(9) 0.0231(10) 0.0455(13)
C61 0.0424(9) 0.0347(8) 0.0436(9) 0.0040(7) 0.0185(7) 0.0095(7)
C66 0.0527(11) 0.0507(10) 0.0500(11) 0.0080(8) 0.0121(9) 0.0083(9)
C63 0.0608(14) 0.0694(14) 0.0816(16) 0.0069(12) 0.0391(13) -0.0025(11)
C62 0.0560(12) 0.0600(12) 0.0574(12) 0.0158(9) 0.0260(10) 0.0074(9)
C65 0.0531(12) 0.0621(13) 0.0651(13) -0.0067(11) 0.0003(10) 0.0122(10)
C64 0.0433(11) 0.0633(13) 0.0856(17) -0.0167(12) 0.0230(11) 0.0021(10)
C72 0.0357(8) 0.0411(8) 0.0432(8) 0.0213(7) 0.0206(7) 0.0213(7)
C71 0.0376(8) 0.0426(8) 0.0528(9) 0.0248(7) 0.0254(7) 0.0241(7)
C73 0.0468(9) 0.0464(9) 0.0461(9) 0.0204(7) 0.0241(8) 0.0208(8)
C76 0.0411(9) 0.0402(9) 0.0711(12) 0.0221(8) 0.0274(9) 0.0209(7)
C74 0.0556(11) 0.0597(11) 0.0465(10) 0.0135(8) 0.0228(9) 0.0268(9)
C75 0.0467(10) 0.0470(10) 0.0644(12) 0.0060(9) 0.0188(9) 0.0228(8)
C81 0.0413(8) 0.0492(9) 0.0333(7) 0.0203(7) 0.0182(7) 0.0217(7)
C85 0.0440(10) 0.0576(11) 0.0595(11) 0.0180(9) 0.0189(8) 0.0274(9)
C84 0.0588(11) 0.0581(11) 0.0421(9) 0.0192(8) 0.0241(8) 0.0332(9)
C82 0.0427(9) 0.0666(12) 0.0390(9) 0.0070(8) 0.0139(7) 0.0184(9)
C86 0.0398(9) 0.0434(9) 0.0492(9) 0.0131(7) 0.0144(7) 0.0180(7)
C83 0.0626(12) 0.0580(11) 0.0384(9) 0.0052(8) 0.0192(8) 0.0240(9)
C91 0.0349(8) 0.0377(8) 0.0396(8) 0.0138(6) 0.0156(6) 0.0146(6)
C92 0.0413(9) 0.0443(9) 0.0477(9) 0.0198(7) 0.0211(7) 0.0216(7)
C96 0.0365(8) 0.0419(9) 0.0542(10) 0.0136(7) 0.0177(7) 0.0180(7)
C93 0.0562(10) 0.0377(8) 0.0484(9) 0.0183(7) 0.0230(8) 0.0181(8)
C95 0.0383(9) 0.0461(10) 0.0678(12) 0.0117(8) 0.0280(9) 0.0132(7)
C94 0.0525(10) 0.0396(9) 0.0577(11) 0.0140(8) 0.0319(9) 0.0079(8)

loop_
_atom_type_symbol
_atom_type_description
_atom_type_scat_dispersion_real
_atom_type_scat_dispersion_imag
_atom_type_scat_source
C C 0.0033 0.0016 'International Tables Vol C Tables 4.2.6.8 and 6.1.1.4'
H H 0.0000 0.0000 'International Tables Vol C Tables 4.2.6.8 and 6.1.1.4'
N N 0.0061 0.0033 'International Tables Vol C Tables 4.2.6.8 and 6.1.1.4'
P P 0.1023 0.0942 'International Tables Vol C Tables 4.2.6.8 and 6.1.1.4'

loop_
_geom_angle_atom_site_label_1
_geom_angle_atom_site_label_2
_geom_angle_atom_site_label_3
_geom_angle
_geom_angle_site_symmetry_1
_geom_angle_site_symmetry_3
_geom_angle_publ_flag
C21 P1 C31 101.97(7) . . ?
C21 P1 C12 102.10(7) . . ?
C31 P1 C12 103.56(7) . . ?
C61 P2 C51 103.74(8) . . ?
C61 P2 C42 103.37(7) . . ?
C51 P2 C42 99.50(7) . . ?
C81 P3 C91 100.55(7) . . ?
C81 P3 C72 104.22(7) . . ?
C91 P3 C72 102.40(7) . . ?
C7 N1 C1 112.14(12) . . ?
C7 N1 H1N 107.6(13) . . ?
C1 N1 H1N 107.4(14) . . ?
C8 N3 C3 112.58(12) . . ?
C8 N3 H3N 108.2(12) . . ?
C3 N3 H3N 107.5(12) . . ?
C9 N2 C5 114.86(13) . . ?
C9 N2 H2N 109.2(14) . . ?
C5 N2 H2N 109.3(14) . . ?
C5 C6 C1 112.81(12) . . ?
C5 C6 H6A 109.0 . . ?
C1 C6 H6A 109.0 . . ?
C5 C6 H6B 109.0 . . ?
C1 C6 H6B 109.0 . . ?
H6A C6 H6B 107.8 . . ?
C16 C11 C12 118.99(13) . . ?
C16 C11 C7 119.18(14) . . ?
C12 C11 C7 121.80(13) . . ?
C13 C12 C11 118.71(13) . . ?
C13 C12 P1 122.23(12) . . ?
C11 C12 P1 118.88(11) . . ?
N3 C3 C4 110.24(12) . . ?
N3 C3 C2 109.50(13) . . ?
C4 C3 C2 109.61(12) . . ?
N3 C3 H3 109.2 . . ?
C4 C3 H3 109.2 . . ?
C2 C3 H3 109.2 . . ?
N2 C5 C6 107.94(12) . . ?
N2 C5 C4 111.27(13) . . ?
C6 C5 C4 109.84(13) . . ?
N2 C5 H5 109.3 . . ?
C6 C5 H5 109.3 . . ?
C4 C5 H5 109.3 . . ?
C1 C2 C3 111.28(13) . . ?
C1 C2 H2A 109.4 . . ?
C3 C2 H2A 109.4 . . ?
C1 C2 H2B 109.4 . . ?
C3 C2 H2B 109.4 . . ?
H2A C2 H2B 108.0 . . ?
N1 C1 C2 109.29(12) . . ?
N1 C1 C6 109.81(12) . . ?
C2 C1 C6 110.38(12) . . ?
N1 C1 H1 109.1 . . ?
C2 C1 H1 109.1 . . ?
C6 C1 H1 109.1 . . ?
C3 C4 C5 111.30(12) . . ?
C3 C4 H4A 109.4 . . ?
C5 C4 H4A 109.4 . . ?
C3 C4 H4B 109.4 . . ?
C5 C4 H4B 109.4 . . ?
H4A C4 H4B 108.0 . . ?
N1 C7 C11 113.23(13) . . ?
N1 C7 H7A 108.9 . . ?
C11 C7 H7A 108.9 . . ?
N1 C7 H7B 108.9 . . ?
C11 C7 H7B 108.9 . . ?
H7A C7 H7B 107.7 . . ?
C15 C14 C13 120.03(15) . . ?
C15 C14 H14 120.0 . . ?
C13 C14 H14 120.0 . . ?
C15 C16 C11 121.49(15) . . ?
C15 C16 H16 119.3 . . ?
C11 C16 H16 119.3 . . ?
N3 C8 C71 110.76(13) . . ?
N3 C8 H8A 109.5 . . ?
C71 C8 H8A 109.5 . . ?
N3 C8 H8B 109.5 . . ?
C71 C8 H8B 109.5 . . ?
H8A C8 H8B 108.1 . . ?
C14 C13 C12 121.26(15) . . ?
C14 C13 H13 119.4 . . ?
C12 C13 H13 119.4 . . ?
C14 C15 C16 119.51(14) . . ?
C14 C15 H15 120.2 . . ?
C16 C15 H15 120.2 . . ?
N2 C9 C41 113.39(14) . . ?
N2 C9 H9A 108.9 . . ?
C41 C9 H9A 108.9 . . ?
N2 C9 H9B 108.9 . . ?
C41 C9 H9B 108.9 . . ?
H9A C9 H9B 107.7 . . ?
C23 C22 C21 120.38(16) . . ?
C23 C22 H22 119.8 . . ?
C21 C22 H22 119.8 . . ?
C26 C21 C22 118.27(16) . . ?
C26 C21 P1 116.25(13) . . ?
C22 C21 P1 125.47(13) . . ?
C25 C26 C21 120.96(18) . . ?
C25 C26 H26 119.5 . . ?
C21 C26 H26 119.5 . . ?
C24 C23 C22 120.22(17) . . ?
C24 C23 H23 119.9 . . ?
C22 C23 H23 119.9 . . ?
C23 C24 C25 120.11(18) . . ?
C23 C24 H24 119.9 . . ?
C25 C24 H24 119.9 . . ?
C24 C25 C26 120.05(19) . . ?
C24 C25 H25 120.0 . . ?
C26 C25 H25 120.0 . . ?
C36 C31 C32 118.15(15) . . ?
C36 C31 P1 125.70(11) . . ?
C32 C31 P1 116.07(12) . . ?
C33 C34 C35 119.56(16) . . ?
C33 C34 H34 120.2 . . ?
C35 C34 H34 120.2 . . ?
C31 C36 C35 120.93(15) . . ?
C31 C36 H36 119.5 . . ?
C35 C36 H36 119.5 . . ?
C34 C35 C36 120.05(17) . . ?
C34 C35 H35 120.0 . . ?
C36 C35 H35 120.0 . . ?
C33 C32 C31 121.04(16) . . ?
C33 C32 H32 119.5 . . ?
C31 C32 H32 119.5 . . ?
C34 C33 C32 120.25(16) . . ?
C34 C33 H33 119.9 . . ?
C32 C33 H33 119.9 . . ?
C43 C42 C41 118.62(14) . . ?
C43 C42 P2 123.26(12) . . ?
C41 C42 P2 118.09(12) . . ?
C46 C41 C42 119.11(15) . . ?
C46 C41 C9 120.59(14) . . ?
C42 C41 C9 120.29(14) . . ?
C44 C43 C42 121.25(16) . . ?
C44 C43 H43 119.4 . . ?
C42 C43 H43 119.4 . . ?
C45 C46 C41 121.27(16) . . ?
C45 C46 H46 119.4 . . ?
C41 C46 H46 119.4 . . ?
C45 C44 C43 119.70(17) . . ?
C45 C44 H44 120.1 . . ?
C43 C44 H44 120.1 . . ?
C44 C45 C46 120.03(16) . . ?
C44 C45 H45 120.0 . . ?
C46 C45 H45 120.0 . . ?
C52 C51 C56 118.23(16) . . ?
C52 C51 P2 118.61(13) . . ?
C56 C51 P2 122.89(13) . . ?
C54 C53 C52 119.89(17) . . ?
C54 C53 H53 120.1 . . ?
C52 C53 H53 120.1 . . ?
C53 C52 C51 121.24(17) . . ?
C53 C52 H52 119.4 . . ?
C51 C52 H52 119.4 . . ?
C55 C56 C51 120.13(18) . . ?
C55 C56 H56 119.9 . . ?
C51 C56 H56 119.9 . . ?
C53 C54 C55 119.90(18) . . ?
C53 C54 H54 120.1 . . ?
C55 C54 H54 120.1 . . ?
C54 C55 C56 120.59(19) . . ?
C54 C55 H55 119.7 . . ?
C56 C55 H55 119.7 . . ?
C62 C61 C66 117.80(17) . . ?
C62 C61 P2 124.59(15) . . ?
C66 C61 P2 117.40(13) . . ?
C65 C66 C61 121.47(19) . . ?
C65 C66 H66 119.3 . . ?
C61 C66 H66 119.3 . . ?
C64 C63 C62 121.3(2) . . ?
C64 C63 H63 119.4 . . ?
C62 C63 H63 119.4 . . ?
C63 C62 C61 120.4(2) . . ?
C63 C62 H62 119.8 . . ?
C61 C62 H62 119.8 . . ?
C66 C65 C64 119.6(2) . . ?
C66 C65 H65 120.2 . . ?
C64 C65 H65 120.2 . . ?
C63 C64 C65 119.4(2) . . ?
C63 C64 H64 120.3 . . ?
C65 C64 H64 120.3 . . ?
C73 C72 C71 117.98(16) . . ?
C73 C72 P3 121.93(12) . . ?
C71 C72 P3 119.79(12) . . ?
C76 C71 C72 119.09(16) . . ?
C76 C71 C8 118.37(15) . . ?
C72 C71 C8 122.52(16) . . ?
C74 C73 C72 121.66(16) . . ?
C74 C73 H73 119.2 . . ?
C72 C73 H73 119.2 . . ?
C75 C76 C71 122.07(16) . . ?
C75 C76 H76 119.0 . . ?
C71 C76 H76 119.0 . . ?
C73 C74 C75 120.02(18) . . ?
C73 C74 H74 120.0 . . ?
C75 C74 H74 120.0 . . ?
C76 C75 C74 119.15(18) . . ?
C76 C75 H75 120.4 . . ?
C74 C75 H75 120.4 . . ?
C86 C81 C82 118.21(16) . . ?
C86 C81 P3 125.23(14) . . ?
C82 C81 P3 116.54(13) . . ?
C84 C85 C86 120.18(18) . . ?
C84 C85 H85 119.9 . . ?
C86 C85 H85 119.9 . . ?
C85 C84 C83 119.71(17) . . ?
C85 C84 H84 120.1 . . ?
C83 C84 H84 120.1 . . ?
C83 C82 C81 120.94(17) . . ?
C83 C82 H82 119.5 . . ?
C81 C82 H82 119.5 . . ?
C81 C86 C85 120.56(17) . . ?
C81 C86 H86 119.7 . . ?
C85 C86 H86 119.7 . . ?
C84 C83 C82 120.37(18) . . ?
C84 C83 H83 119.8 . . ?
C82 C83 H83 119.8 . . ?
C96 C91 C92 118.44(14) . . ?
C96 C91 P3 117.43(12) . . ?
C92 C91 P3 124.13(12) . . ?
C93 C92 C91 120.40(15) . . ?
C93 C92 H92 119.8 . . ?
C91 C92 H92 119.8 . . ?
C95 C96 C91 120.95(16) . . ?
C95 C96 H96 119.5 . . ?
C91 C96 H96 119.5 . . ?
C94 C93 C92 120.10(16) . . ?
C94 C93 H93 119.9 . . ?
C92 C93 H93 119.9 . . ?
C94 C95 C96 120.02(16) . . ?
C94 C95 H95 120.0 . . ?
C96 C95 H95 120.0 . . ?
C95 C94 C93 120.07(15) . . ?
C95 C94 H94 120.0 . . ?
C93 C94 H94 120.0 . . ?

loop_
_geom_bond_atom_site_label_1
_geom_bond_atom_site_label_2
_geom_bond_distance
_geom_bond_site_symmetry_2
_geom_bond_publ_flag
P1 C21 1.8247(17) . ?
P1 C31 1.8379(16) . ?
P1 C12 1.8444(15) . ?
P2 C61 1.8287(17) . ?
P2 C51 1.8368(16) . ?
P2 C42 1.8455(16) . ?
P3 C81 1.8266(17) . ?
P3 C91 1.8293(15) . ?
P3 C72 1.8378(18) . ?
N1 C7 1.4592(19) . ?
N1 C1 1.4703(19) . ?
N1 H1N 0.88(2) . ?
N3 C8 1.468(2) . ?
N3 C3 1.4750(19) . ?
N3 H3N 0.95(2) . ?
N2 C9 1.461(2) . ?
N2 C5 1.4743(19) . ?
N2 H2N 0.88(2) . ?
C6 C5 1.521(2) . ?
C6 C1 1.523(2) . ?
C6 H6A 0.9700 . ?
C6 H6B 0.9700 . ?
C11 C16 1.395(2) . ?
C11 C12 1.405(2) . ?
C11 C7 1.508(2) . ?
C12 C13 1.396(2) . ?
C3 C4 1.524(2) . ?
C3 C2 1.529(2) . ?
C3 H3 0.9800 . ?
C5 C4 1.527(2) . ?
C5 H5 0.9800 . ?
C2 C1 1.521(2) . ?
C2 H2A 0.9700 . ?
C2 H2B 0.9700 . ?
C1 H1 0.9800 . ?
C4 H4A 0.9700 . ?
C4 H4B 0.9700 . ?
C7 H7A 0.9700 . ?
C7 H7B 0.9700 . ?
C14 C15 1.376(2) . ?
C14 C13 1.386(2) . ?
C14 H14 0.9300 . ?
C16 C15 1.384(2) . ?
C16 H16 0.9300 . ?
C8 C71 1.512(2) . ?
C8 H8A 0.9700 . ?
C8 H8B 0.9700 . ?
C13 H13 0.9300 . ?
C15 H15 0.9300 . ?
C9 C41 1.515(2) . ?
C9 H9A 0.9700 . ?
C9 H9B 0.9700 . ?
C22 C23 1.386(2) . ?
C22 C21 1.396(2) . ?
C22 H22 0.9300 . ?
C21 C26 1.394(2) . ?
C26 C25 1.378(3) . ?
C26 H26 0.9300 . ?
C23 C24 1.377(3) . ?
C23 H23 0.9300 . ?
C24 C25 1.377(3) . ?
C24 H24 0.9300 . ?
C25 H25 0.9300 . ?
C31 C36 1.382(2) . ?
C31 C32 1.396(2) . ?
C34 C33 1.378(3) . ?
C34 C35 1.384(2) . ?
C34 H34 0.9300 . ?
C36 C35 1.390(2) . ?
C36 H36 0.9300 . ?
C35 H35 0.9300 . ?
C32 C33 1.379(2) . ?
C32 H32 0.9300 . ?
C33 H33 0.9300 . ?
C42 C43 1.394(2) . ?
C42 C41 1.407(2) . ?
C41 C46 1.388(2) . ?
C43 C44 1.388(3) . ?
C43 H43 0.9300 . ?
C46 C45 1.382(3) . ?
C46 H46 0.9300 . ?
C44 C45 1.371(3) . ?
C44 H44 0.9300 . ?
C45 H45 0.9300 . ?
C51 C52 1.389(2) . ?
C51 C56 1.390(2) . ?
C53 C54 1.368(3) . ?
C53 C52 1.384(3) . ?
C53 H53 0.9300 . ?
C52 H52 0.9300 . ?
C56 C55 1.387(3) . ?
C56 H56 0.9300 . ?
C54 C55 1.377(3) . ?
C54 H54 0.9300 . ?
C55 H55 0.9300 . ?
C61 C62 1.387(3) . ?
C61 C66 1.393(3) . ?
C66 C65 1.380(3) . ?
C66 H66 0.9300 . ?
C63 C64 1.363(4) . ?
C63 C62 1.381(3) . ?
C63 H63 0.9300 . ?
C62 H62 0.9300 . ?
C65 C64 1.387(3) . ?
C65 H65 0.9300 . ?
C64 H64 0.9300 . ?
C72 C73 1.403(2) . ?
C72 C71 1.409(2) . ?
C71 C76 1.390(3) . ?
C73 C74 1.380(3) . ?
C73 H73 0.9300 . ?
C76 C75 1.377(3) . ?
C76 H76 0.9300 . ?
C74 C75 1.382(3) . ?
C74 H74 0.9300 . ?
C75 H75 0.9300 . ?
C81 C86 1.386(2) . ?
C81 C82 1.395(3) . ?
C85 C84 1.375(3) . ?
C85 C86 1.397(2) . ?
C85 H85 0.9300 . ?
C84 C83 1.377(3) . ?
C84 H84 0.9300 . ?
C82 C83 1.379(3) . ?
C82 H82 0.9300 . ?
C86 H86 0.9300 . ?
C83 H83 0.9300 . ?
C91 C96 1.387(2) . ?
C91 C92 1.399(2) . ?
C92 C93 1.383(2) . ?
C92 H92 0.9300 . ?
C96 C95 1.384(2) . ?
C96 H96 0.9300 . ?
C93 C94 1.383(3) . ?
C93 H93 0.9300 . ?
C95 C94 1.374(3) . ?
C95 H95 0.9300 . ?
C94 H94 0.9300 . ?

loop_
_geom_torsion_atom_site_label_1
_geom_torsion_atom_site_label_2
_geom_torsion_atom_site_label_3
_geom_torsion_atom_site_label_4
_geom_torsion
_geom_torsion_site_symmetry_1
_geom_torsion_site_symmetry_2
_geom_torsion_site_symmetry_3
_geom_torsion_site_symmetry_4
_geom_torsion_publ_flag
C16 C11 C12 C13 0.2(2) . . . . ?
C7 C11 C12 C13 -177.82(15) . . . . ?
C16 C11 C12 P1 175.39(12) . . . . ?
C7 C11 C12 P1 -2.6(2) . . . . ?
C21 P1 C12 C13 13.78(15) . . . . ?
C31 P1 C12 C13 -91.88(14) . . . . ?
C21 P1 C12 C11 -161.22(12) . . . . ?
C31 P1 C12 C11 93.12(13) . . . . ?
C8 N3 C3 C4 -153.10(14) . . . . ?
C8 N3 C3 C2 86.23(17) . . . . ?
C9 N2 C5 C6 -168.73(15) . . . . ?
C9 N2 C5 C4 70.68(19) . . . . ?
C1 C6 C5 N2 -176.33(13) . . . . ?
C1 C6 C5 C4 -54.84(17) . . . . ?
N3 C3 C2 C1 178.96(12) . . . . ?
C4 C3 C2 C1 57.91(17) . . . . ?
C7 N1 C1 C2 -161.76(13) . . . . ?
C7 N1 C1 C6 77.03(17) . . . . ?
C3 C2 C1 N1 -176.62(13) . . . . ?
C3 C2 C1 C6 -55.75(17) . . . . ?
C5 C6 C1 N1 175.23(13) . . . . ?
C5 C6 C1 C2 54.67(18) . . . . ?
N3 C3 C4 C5 -179.01(13) . . . . ?
C2 C3 C4 C5 -58.41(17) . . . . ?
N2 C5 C4 C3 176.08(13) . . . . ?
C6 C5 C4 C3 56.62(17) . . . . ?
C1 N1 C7 C11 168.15(13) . . . . ?
C16 C11 C7 N1 108.20(16) . . . . ?
C12 C11 C7 N1 -73.8(2) . . . . ?
C12 C11 C16 C15 -1.0(2) . . . . ?
C7 C11 C16 C15 177.10(15) . . . . ?
C3 N3 C8 C71 -165.56(14) . . . . ?
C15 C14 C13 C12 -0.2(3) . . . . ?
C11 C12 C13 C14 0.4(3) . . . . ?
P1 C12 C13 C14 -174.64(14) . . . . ?
C13 C14 C15 C16 -0.6(3) . . . . ?
C11 C16 C15 C14 1.2(3) . . . . ?
C5 N2 C9 C41 -154.00(15) . . . . ?
C23 C22 C21 C26 -1.2(2) . . . . ?
C23 C22 C21 P1 177.52(13) . . . . ?
C31 P1 C21 C26 -152.01(14) . . . . ?
C12 P1 C21 C26 101.09(14) . . . . ?
C31 P1 C21 C22 29.28(15) . . . . ?
C12 P1 C21 C22 -77.62(15) . . . . ?
C22 C21 C26 C25 1.5(3) . . . . ?
P1 C21 C26 C25 -177.33(17) . . . . ?
C21 C22 C23 C24 0.2(3) . . . . ?
C22 C23 C24 C25 0.6(3) . . . . ?
C23 C24 C25 C26 -0.3(3) . . . . ?
C21 C26 C25 C24 -0.8(3) . . . . ?
C21 P1 C31 C36 -95.95(15) . . . . ?
C12 P1 C31 C36 9.81(16) . . . . ?
C21 P1 C31 C32 87.48(14) . . . . ?
C12 P1 C31 C32 -166.76(13) . . . . ?
C32 C31 C36 C35 0.3(2) . . . . ?
P1 C31 C36 C35 -176.18(13) . . . . ?
C33 C34 C35 C36 -0.9(3) . . . . ?
C31 C36 C35 C34 0.2(3) . . . . ?
C36 C31 C32 C33 -0.1(3) . . . . ?
P1 C31 C32 C33 176.78(14) . . . . ?
C35 C34 C33 C32 1.2(3) . . . . ?
C31 C32 C33 C34 -0.7(3) . . . . ?
C61 P2 C42 C43 -0.54(15) . . . . ?
C51 P2 C42 C43 106.16(14) . . . . ?
C61 P2 C42 C41 177.59(12) . . . . ?
C51 P2 C42 C41 -75.71(13) . . . . ?
C43 C42 C41 C46 1.5(2) . . . . ?
P2 C42 C41 C46 -176.68(13) . . . . ?
C43 C42 C41 C9 -177.65(15) . . . . ?
P2 C42 C41 C9 4.1(2) . . . . ?
N2 C9 C41 C46 -12.6(2) . . . . ?
N2 C9 C41 C42 166.53(15) . . . . ?
C41 C42 C43 C44 -1.2(2) . . . . ?
P2 C42 C43 C44 176.93(13) . . . . ?
C42 C41 C46 C45 -0.6(3) . . . . ?
C9 C41 C46 C45 178.56(17) . . . . ?
C42 C43 C44 C45 -0.1(3) . . . . ?
C43 C44 C45 C46 1.1(3) . . . . ?
C41 C46 C45 C44 -0.7(3) . . . . ?
C61 P2 C51 C52 -119.49(13) . . . . ?
C42 P2 C51 C52 134.11(13) . . . . ?
C61 P2 C51 C56 66.54(17) . . . . ?
C42 P2 C51 C56 -39.87(17) . . . . ?
C54 C53 C52 C51 -1.5(2) . . . . ?
C56 C51 C52 C53 1.8(2) . . . . ?
P2 C51 C52 C53 -172.48(12) . . . . ?
C52 C51 C56 C55 -0.5(3) . . . . ?
P2 C51 C56 C55 173.48(17) . . . . ?
C52 C53 C54 C55 -0.1(3) . . . . ?
C53 C54 C55 C56 1.4(3) . . . . ?
C51 C56 C55 C54 -1.1(3) . . . . ?
C51 P2 C61 C62 11.54(18) . . . . ?
C42 P2 C61 C62 115.00(17) . . . . ?
C51 P2 C61 C66 -173.82(14) . . . . ?
C42 P2 C61 C66 -70.35(15) . . . . ?
C62 C61 C66 C65 -1.9(3) . . . . ?
P2 C61 C66 C65 -176.87(17) . . . . ?
C64 C63 C62 C61 1.6(4) . . . . ?
C66 C61 C62 C63 0.3(3) . . . . ?
P2 C61 C62 C63 174.88(18) . . . . ?
C61 C66 C65 C64 1.6(3) . . . . ?
C62 C63 C64 C65 -1.8(4) . . . . ?
C66 C65 C64 C63 0.3(4) . . . . ?
C81 P3 C72 C73 100.70(13) . . . . ?
C91 P3 C72 C73 -3.73(14) . . . . ?
C81 P3 C72 C71 -85.77(13) . . . . ?
C91 P3 C72 C71 169.80(12) . . . . ?
C73 C72 C71 C76 1.3(2) . . . . ?
P3 C72 C71 C76 -172.46(12) . . . . ?
C73 C72 C71 C8 -179.96(14) . . . . ?
P3 C72 C71 C8 6.3(2) . . . . ?
N3 C8 C71 C76 70.09(19) . . . . ?
N3 C8 C71 C72 -108.63(17) . . . . ?
C71 C72 C73 C74 -1.6(2) . . . . ?
P3 C72 C73 C74 172.02(13) . . . . ?
C72 C71 C76 C75 0.2(2) . . . . ?
C8 C71 C76 C75 -178.54(15) . . . . ?
C72 C73 C74 C75 0.3(3) . . . . ?
C71 C76 C75 C74 -1.5(3) . . . . ?
C73 C74 C75 C76 1.3(3) . . . . ?
C91 P3 C81 C86 113.50(14) . . . . ?
C72 P3 C81 C86 7.68(15) . . . . ?
C91 P3 C81 C82 -68.50(14) . . . . ?
C72 P3 C81 C82 -174.32(12) . . . . ?
C86 C85 C84 C83 -0.6(3) . . . . ?
C86 C81 C82 C83 -0.9(3) . . . . ?
P3 C81 C82 C83 -179.06(14) . . . . ?
C82 C81 C86 C85 -0.6(2) . . . . ?
P3 C81 C86 C85 177.39(13) . . . . ?
C84 C85 C86 C81 1.3(3) . . . . ?
C85 C84 C83 C82 -0.9(3) . . . . ?
C81 C82 C83 C84 1.7(3) . . . . ?
C81 P3 C91 C96 154.72(14) . . . . ?
C72 P3 C91 C96 -98.02(14) . . . . ?
C81 P3 C91 C92 -24.97(16) . . . . ?
C72 P3 C91 C92 82.29(15) . . . . ?
C96 C91 C92 C93 1.1(3) . . . . ?
P3 C91 C92 C93 -179.24(14) . . . . ?
C92 C91 C96 C95 -1.1(3) . . . . ?
P3 C91 C96 C95 179.23(14) . . . . ?
C91 C92 C93 C94 -0.4(3) . . . . ?
C91 C96 C95 C94 0.4(3) . . . . ?
C96 C95 C94 C93 0.3(3) . . . . ?
C92 C93 C94 C95 -0.3(3) . . . . ?
